data_8104847
loop_
_publ_author_name
'Li, Jin'
'Zuo, Zhenyu'
'Chen, Yan'
'Liu, Yali'
'Yin, Dachuan'

_publ_section_title
;
 The crystal structure of
 2-(naphthalen-2-yloxy)-4-phenyl-6-(prop-2-yn-1-yloxy)-1,3,5-triazine,
 C22H15N3O2
;
_journal_issue 2
_journal_name_full 'Zeitschrift f\"ur Kristallographie - New Crystal Structures'
_journal_page_first 413
_journal_page_last 415
_journal_paper_doi 10.1515/ncrs-2020-0583
_journal_volume 236
_journal_year 2021
_chemical_formula_moiety 'C22 H15 N3 O2'
_chemical_formula_sum 'C22 H15 N3 O2'
_chemical_formula_weight 353.37
_space_group_crystal_system triclinic
_space_group_IT_number 2
_space_group_name_Hall '-P 1'
_space_group_name_H-M_alt 'P -1'
_atom_sites_solution_hydrogens geom
_atom_sites_solution_primary dual
_cell_angle_alpha 110.002(2)
_cell_angle_beta 98.837(2)
_cell_angle_gamma 94.263(2)
_cell_formula_units_Z 2
_cell_length_a 5.7613(4)
_cell_length_b 12.3545(7)
_cell_length_c 13.3427(8)
_cell_measurement_reflns_used 6030
_cell_measurement_temperature 153
_cell_measurement_theta_max 68.179
_cell_measurement_theta_min 3.591
_cell_volume 873.56(10)
_computing_cell_refinement 'SAINT V8.40A (?, 2016)'
_computing_data_reduction 'SAINT V8.40A (?, 2016)'
_computing_molecular_graphics 'Olex2 (Dolomanov et al., 2009)'
_computing_publication_material 'Olex2 (Dolomanov et al., 2009)'
_computing_structure_refinement 'XL (Sheldrick, 2008)'
_computing_structure_solution 'XT (Sheldrick, 2015)'
_diffrn_ambient_temperature 153.0
_diffrn_measured_fraction_theta_full 0.962
_diffrn_measured_fraction_theta_max 0.959
_diffrn_measurement_device_type 'Bruker APEX-II CCD'
_diffrn_measurement_method '\f and \w scans'
_diffrn_radiation_type CuK\a
_diffrn_radiation_wavelength 1.54178
_diffrn_reflns_av_R_equivalents 0.0400
_diffrn_reflns_av_unetI/netI 0.0509
_diffrn_reflns_Laue_measured_fraction_full 0.962
_diffrn_reflns_Laue_measured_fraction_max 0.959
_diffrn_reflns_limit_h_max 6
_diffrn_reflns_limit_h_min -6
_diffrn_reflns_limit_k_max 14
_diffrn_reflns_limit_k_min -14
_diffrn_reflns_limit_l_max 16
_diffrn_reflns_limit_l_min -15
_diffrn_reflns_number 7418
_diffrn_reflns_point_group_measured_fraction_full 0.962
_diffrn_reflns_point_group_measured_fraction_max 0.959
_diffrn_reflns_theta_full 67.679
_diffrn_reflns_theta_max 68.370
_diffrn_reflns_theta_min 3.844
_diffrn_standards_number 0
_exptl_absorpt_coefficient_mu 0.713
_exptl_absorpt_correction_T_max 0.7530
_exptl_absorpt_correction_T_min 0.5778
_exptl_absorpt_correction_type multi-scan
_exptl_absorpt_process_details
'SADABS-2016/2 (Bruker,2016/2) was used for absorption correction. wR2(int) was 0.1049 before and 0.0548 after correction. The Ratio of minimum to maximum transmission is 0.7673. The \l/2 correction factor is Not present.'
_exptl_crystal_colour 'clear light colourless'
_exptl_crystal_colour_lustre clear
_exptl_crystal_colour_modifier light
_exptl_crystal_colour_primary colourless
_exptl_crystal_density_diffrn 1.343
_exptl_crystal_description block
_exptl_crystal_F_000 368
_exptl_crystal_size_max 0.5
_exptl_crystal_size_mid 0.4
_exptl_crystal_size_min 0.3
_refine_diff_density_max 0.397
_refine_diff_density_min -0.219
_refine_diff_density_rms 0.053
_refine_ls_extinction_coef .
_refine_ls_extinction_method none
_refine_ls_goodness_of_fit_ref 1.087
_refine_ls_hydrogen_treatment constr
_refine_ls_matrix_type full
_refine_ls_number_parameters 244
_refine_ls_number_reflns 3066
_refine_ls_number_restraints 0
_refine_ls_restrained_S_all 1.087
_refine_ls_R_factor_all 0.0702
_refine_ls_R_factor_gt 0.0471
_refine_ls_shift/su_max 0.000
_refine_ls_shift/su_mean 0.000
_refine_ls_structure_factor_coef Fsqd
_refine_ls_weighting_details 'w=1/[\s^2^(Fo^2^)+(0.0749P)^2^+0.1647P] where P=(Fo^2^+2Fc^2^)/3'
_refine_ls_weighting_scheme calc
_refine_ls_wR_factor_gt 0.1291
_refine_ls_wR_factor_ref 0.1376
_reflns_Friedel_coverage 0.000
_reflns_Friedel_fraction_full .
_reflns_Friedel_fraction_max .
_reflns_number_gt 2651
_reflns_number_total 3066
_reflns_threshold_expression 'I > 2\s(I)'
_cod_data_source_file suppl_j_ncrs-2020-0583_suppl.cif
_cod_data_source_block s
_cod_original_cell_volume 873.55(9)
_cod_database_code 8104847
_shelx_space_group_comment
;
The symmetry employed for this shelxl refinement is uniquely defined
by the following loop, which should always be used as a source of
symmetry information in preference to the above space-group names.
They are only intended as comments.
;
_shelx_estimated_absorpt_t_max 0.815
_shelx_estimated_absorpt_t_min 0.717
_olex2_refinement_description
;
1. Fixed Uiso
 At 1.2 times of:
  All C(H) groups, All C(H,H) groups
2.a Secondary CH2 refined with riding coordinates:
 C13(H13A,H13B)
2.b Aromatic/amide H refined with riding coordinates:
 C8(H8), C10(H10), C11(H11), C12(H12), C14(H14), C15(H15), C16(H16), C17(H17),
 C18(H18), C19(H19), C21(H21), C22(H22)
2.c :
 C20(H20)
;

loop_
_space_group_symop_operation_xyz
'x, y, z'
'-x, -y, -z'

loop_
_atom_site_label
_atom_site_type_symbol
_atom_site_fract_x
_atom_site_fract_y
_atom_site_fract_z
_atom_site_U_iso_or_equiv
_atom_site_adp_type
_atom_site_occupancy
_atom_site_site_symmetry_order
_atom_site_calc_flag
_atom_site_refinement_flags_posn
_atom_site_refinement_flags_adp
_atom_site_refinement_flags_occupancy
_atom_site_disorder_assembly
_atom_site_disorder_group
C1 C 0.6791(3) 0.80235(13) 0.49698(11) 0.0340(3) Uani 1 1 d . . . . .
C2 C 0.5614(3) 0.68237(12) 0.57501(11) 0.0322(3) Uani 1 1 d . . . . .
C3 C 0.9145(2) 0.79381(12) 0.64194(10) 0.0325(3) Uani 1 1 d . . . . .
C4 C 0.2665(3) 0.70929(13) 0.15173(11) 0.0378(4) Uani 1 1 d . . . . .
C5 C 1.1372(3) 0.83424(12) 0.72438(11) 0.0340(3) Uani 1 1 d . . . . .
C6 C 0.2154(3) 0.47962(13) 0.64986(11) 0.0372(3) Uani 1 1 d . . . . .
C7 C 0.4465(3) 0.81493(13) 0.33863(11) 0.0369(4) Uani 1 1 d . . . . .
C8 C 1.5257(3) 0.94723(14) 0.79300(12) 0.0418(4) Uani 1 1 d . . . . .
H8 H 1.6484 0.9989 0.7866 0.050 Uiso 1 1 calc R . . . .
C9 C 0.0689(3) 0.76997(14) 0.16714(12) 0.0399(4) Uani 1 1 d . . . . .
C10 C 0.2478(3) 0.87277(14) 0.35597(12) 0.0413(4) Uani 1 1 d . . . . .
H10 H 0.2422 0.9269 0.4258 0.050 Uiso 1 1 calc R . . . .
C11 C 1.1665(3) 0.79735(14) 0.81235(12) 0.0406(4) Uani 1 1 d . . . . .
H11 H 1.0441 0.7461 0.8194 0.049 Uiso 1 1 calc R . . . .
C12 C 1.3179(3) 0.90983(13) 0.71503(11) 0.0371(3) Uani 1 1 d . . . . .
H12 H 1.2991 0.9358 0.6553 0.045 Uiso 1 1 calc R . . . .
C13 C 0.4305(3) 0.55656(13) 0.66080(11) 0.0366(3) Uani 1 1 d . . . . .
H13A H 0.4642 0.6201 0.7328 0.044 Uiso 1 1 calc R . . . .
H13B H 0.5677 0.5126 0.6537 0.044 Uiso 1 1 calc R . . . .
C14 C 1.5539(3) 0.90919(15) 0.87986(12) 0.0445(4) Uani 1 1 d . . . . .
H14 H 1.6968 0.9340 0.9325 0.053 Uiso 1 1 calc R . . . .
C15 C 0.4586(3) 0.73378(13) 0.24121(12) 0.0382(3) Uani 1 1 d . . . . .
H15 H 0.5932 0.6939 0.2327 0.046 Uiso 1 1 calc R . . . .
C16 C 1.3748(3) 0.83532(15) 0.89021(12) 0.0462(4) Uani 1 1 d . . . . .
H16 H 1.3937 0.8104 0.9505 0.055 Uiso 1 1 calc R . . . .
C17 C 0.2738(3) 0.62900(15) 0.04751(13) 0.0464(4) Uani 1 1 d . . . . .
H17 H 0.4063 0.5880 0.0365 0.056 Uiso 1 1 calc R . . . .
C18 C -0.1180(3) 0.74880(17) 0.07634(14) 0.0499(4) Uani 1 1 d . . . . .
H18 H -0.2515 0.7894 0.0853 0.060 Uiso 1 1 calc R . . . .
C19 C 0.0620(3) 0.85032(15) 0.27122(13) 0.0426(4) Uani 1 1 d . . . . .
H19 H -0.0732 0.8892 0.2825 0.051 Uiso 1 1 calc R . . . .
C20 C 0.0421(3) 0.41615(14) 0.63930(13) 0.0438(4) Uani 1 1 d . . . . .
H20 H -0.0972 0.3651 0.6308 0.053 Uiso 1 1 calc R . . . .
C21 C 0.0894(4) 0.61021(17) -0.03798(13) 0.0551(5) Uani 1 1 d . . . . .
H21 H 0.0944 0.5558 -0.1077 0.066 Uiso 1 1 calc R . . . .
C22 C -0.1065(3) 0.67124(19) -0.02254(14) 0.0573(5) Uani 1 1 d . . . . .
H22 H -0.2324 0.6579 -0.0822 0.069 Uiso 1 1 calc R . . . .
N1 N 0.8839(2) 0.84255(11) 0.56690(9) 0.0352(3) Uani 1 1 d . . . . .
N2 N 0.7583(2) 0.71178(10) 0.64955(9) 0.0336(3) Uani 1 1 d . . . . .
N3 N 0.5076(2) 0.72386(10) 0.49517(9) 0.0334(3) Uani 1 1 d . . . . .
O1 O 0.65067(19) 0.85193(10) 0.42123(8) 0.0420(3) Uani 1 1 d . . . . .
O2 O 0.38915(18) 0.60368(9) 0.57509(7) 0.0365(3) Uani 1 1 d . . . . .

loop_
_atom_site_aniso_label
_atom_site_aniso_U_11
_atom_site_aniso_U_22
_atom_site_aniso_U_33
_atom_site_aniso_U_23
_atom_site_aniso_U_13
_atom_site_aniso_U_12
C1 0.0317(7) 0.0385(7) 0.0316(7) 0.0140(6) 0.0035(5) 0.0012(6)
C2 0.0289(7) 0.0336(7) 0.0316(6) 0.0100(5) 0.0042(5) 0.0003(6)
C3 0.0294(7) 0.0344(7) 0.0313(6) 0.0096(5) 0.0047(5) 0.0034(6)
C4 0.0349(8) 0.0426(8) 0.0387(7) 0.0206(6) 0.0053(6) -0.0034(6)
C5 0.0298(7) 0.0349(7) 0.0332(7) 0.0091(5) 0.0021(5) 0.0030(6)
C6 0.0358(8) 0.0398(8) 0.0361(7) 0.0157(6) 0.0037(6) 0.0028(6)
C7 0.0314(7) 0.0453(8) 0.0364(7) 0.0233(6) -0.0015(6) -0.0065(6)
C8 0.0302(8) 0.0458(8) 0.0440(8) 0.0131(6) 0.0022(6) -0.0033(6)
C9 0.0289(7) 0.0518(9) 0.0478(8) 0.0317(7) 0.0038(6) -0.0013(6)
C10 0.0383(8) 0.0450(8) 0.0438(8) 0.0217(7) 0.0066(6) -0.0005(7)
C11 0.0352(8) 0.0457(8) 0.0383(7) 0.0166(6) -0.0003(6) -0.0029(7)
C12 0.0324(7) 0.0413(8) 0.0365(7) 0.0141(6) 0.0042(6) 0.0026(6)
C13 0.0343(8) 0.0402(8) 0.0346(7) 0.0162(6) 0.0010(5) -0.0017(6)
C14 0.0343(8) 0.0499(9) 0.0387(8) 0.0091(7) -0.0045(6) -0.0011(7)
C15 0.0290(7) 0.0445(8) 0.0443(8) 0.0217(6) 0.0043(6) 0.0012(6)
C16 0.0444(9) 0.0536(9) 0.0376(8) 0.0192(7) -0.0041(6) -0.0020(7)
C17 0.0427(9) 0.0495(9) 0.0455(8) 0.0167(7) 0.0088(7) -0.0027(7)
C18 0.0319(8) 0.0715(11) 0.0547(9) 0.0387(9) 0.0001(7) -0.0030(8)
C19 0.0317(8) 0.0503(9) 0.0537(9) 0.0281(7) 0.0086(6) 0.0057(7)
C20 0.0349(8) 0.0466(9) 0.0514(9) 0.0212(7) 0.0068(6) -0.0003(7)
C21 0.0566(11) 0.0638(12) 0.0388(8) 0.0174(8) 0.0045(7) -0.0155(9)
C22 0.0418(10) 0.0851(14) 0.0464(9) 0.0378(9) -0.0084(7) -0.0166(10)
N1 0.0307(6) 0.0397(6) 0.0335(6) 0.0145(5) 0.0008(5) -0.0009(5)
N2 0.0310(6) 0.0368(6) 0.0317(6) 0.0125(5) 0.0027(5) 0.0012(5)
N3 0.0286(6) 0.0382(6) 0.0323(6) 0.0135(5) 0.0030(5) 0.0004(5)
O1 0.0345(6) 0.0520(6) 0.0404(5) 0.0262(5) -0.0057(4) -0.0091(5)
O2 0.0312(5) 0.0418(6) 0.0354(5) 0.0173(4) -0.0002(4) -0.0050(4)

loop_
_atom_type_symbol
_atom_type_description
_atom_type_scat_dispersion_real
_atom_type_scat_dispersion_imag
_atom_type_scat_source
C C 0.0181 0.0091 'International Tables Vol C Tables 4.2.6.8 and 6.1.1.4'
H H 0.0000 0.0000 'International Tables Vol C Tables 4.2.6.8 and 6.1.1.4'
N N 0.0311 0.0180 'International Tables Vol C Tables 4.2.6.8 and 6.1.1.4'
O O 0.0492 0.0322 'International Tables Vol C Tables 4.2.6.8 and 6.1.1.4'

loop_
_geom_angle_atom_site_label_1
_geom_angle_atom_site_label_2
_geom_angle_atom_site_label_3
_geom_angle
_geom_angle_site_symmetry_1
_geom_angle_site_symmetry_3
N1 C1 O1 112.92(12) . .
N3 C1 N1 128.24(13) . .
N3 C1 O1 118.83(12) . .
N2 C2 N3 127.12(12) . .
N2 C2 O2 120.07(12) . .
O2 C2 N3 112.80(12) . .
N1 C3 C5 117.33(12) . .
N1 C3 N2 125.12(13) . .
N2 C3 C5 117.55(12) . .
C9 C4 C15 118.99(14) . .
C9 C4 C17 119.46(14) . .
C17 C4 C15 121.50(16) . .
C11 C5 C3 119.93(13) . .
C11 C5 C12 119.39(13) . .
C12 C5 C3 120.67(13) . .
C20 C6 C13 178.84(17) . .
C10 C7 O1 118.50(14) . .
C15 C7 C10 122.39(14) . .
C15 C7 O1 118.69(15) . .
C12 C8 H8 120.0 . .
C14 C8 H8 120.0 . .
C14 C8 C12 120.03(14) . .
C4 C9 C18 118.77(16) . .
C4 C9 C19 119.42(14) . .
C19 C9 C18 121.80(16) . .
C7 C10 H10 120.4 . .
C19 C10 C7 119.23(15) . .
C19 C10 H10 120.4 . .
C5 C11 H11 119.9 . .
C5 C11 C16 120.20(14) . .
C16 C11 H11 119.9 . .
C5 C12 H12 120.0 . .
C8 C12 C5 120.09(13) . .
C8 C12 H12 120.0 . .
C6 C13 H13A 110.3 . .
C6 C13 H13B 110.3 . .
H13A C13 H13B 108.6 . .
O2 C13 C6 107.06(11) . .
O2 C13 H13A 110.3 . .
O2 C13 H13B 110.3 . .
C8 C14 H14 119.9 . .
C16 C14 C8 120.18(14) . .
C16 C14 H14 119.9 . .
C4 C15 H15 120.4 . .
C7 C15 C4 119.14(15) . .
C7 C15 H15 120.4 . .
C11 C16 H16 120.0 . .
C14 C16 C11 120.09(14) . .
C14 C16 H16 120.0 . .
C4 C17 H17 119.9 . .
C21 C17 C4 120.13(18) . .
C21 C17 H17 119.9 . .
C9 C18 H18 119.8 . .
C22 C18 C9 120.50(18) . .
C22 C18 H18 119.8 . .
C9 C19 H19 119.6 . .
C10 C19 C9 120.75(16) . .
C10 C19 H19 119.6 . .
C6 C20 H20 180.0 . .
C17 C21 H21 119.9 . .
C17 C21 C22 120.29(17) . .
C22 C21 H21 119.9 . .
C18 C22 C21 120.85(16) . .
C18 C22 H22 119.6 . .
C21 C22 H22 119.6 . .
C1 N1 C3 113.48(12) . .
C2 N2 C3 114.06(12) . .
C1 N3 C2 111.95(12) . .
C1 O1 C7 119.62(10) . .
C2 O2 C13 116.38(11) . .

loop_
_geom_bond_atom_site_label_1
_geom_bond_atom_site_label_2
_geom_bond_distance
_geom_bond_site_symmetry_2
C1 N1 1.3293(19) .
C1 N3 1.3234(18) .
C1 O1 1.3458(17) .
C2 N2 1.3239(19) .
C2 N3 1.3377(19) .
C2 O2 1.3370(17) .
C3 C5 1.4836(19) .
C3 N1 1.3304(19) .
C3 N2 1.3454(18) .
C4 C9 1.412(2) .
C4 C15 1.428(2) .
C4 C17 1.414(2) .
C5 C11 1.389(2) .
C5 C12 1.396(2) .
C6 C13 1.461(2) .
C6 C20 1.182(2) .
C7 C10 1.402(2) .
C7 C15 1.359(2) .
C7 O1 1.4088(17) .
C8 H8 0.9500 .
C8 C12 1.391(2) .
C8 C14 1.384(2) .
C9 C18 1.427(2) .
C9 C19 1.413(2) .
C10 H10 0.9500 .
C10 C19 1.368(2) .
C11 H11 0.9500 .
C11 C16 1.392(2) .
C12 H12 0.9500 .
C13 H13A 0.9900 .
C13 H13B 0.9900 .
C13 O2 1.4477(17) .
C14 H14 0.9500 .
C14 C16 1.381(2) .
C15 H15 0.9500 .
C16 H16 0.9500 .
C17 H17 0.9500 .
C17 C21 1.376(3) .
C18 H18 0.9500 .
C18 C22 1.355(3) .
C19 H19 0.9500 .
C20 H20 0.9500 .
C21 H21 0.9500 .
C21 C22 1.406(3) .
C22 H22 0.9500 .
